data_1546748
loop_
_publ_author_name
'Umarani, P.'
'Thiruvalluvar, A.'
'Ramachandra Raja, C.'

_publ_section_title
;
 4-Methoxybenzylammonium nitrate
;
_journal_coeditor_code BH4027
_journal_issue 8
_journal_name_full IUCrData
_journal_page_first x171114
_journal_paper_doi 10.1107/S2414314617011142
_journal_volume 2
_journal_year 2017
_chemical_formula_iupac 'C8 H12 N O +, N O3 -'
_chemical_formula_moiety 'C8 H12 N O +, N O3 -'
_chemical_formula_sum 'C8 H12 N2 O4'
_chemical_formula_weight 200.20
_chemical_melting_point 375
_chemical_name_common 'benzylammonium nitrate'
_chemical_name_systematic '4-Methoxybenzylammonium nitrate'
_space_group_crystal_system orthorhombic
_space_group_IT_number 62
_space_group_name_Hall '-P 2ac 2n'
_space_group_name_H-M_alt 'P n m a'
_symmetry_space_group_name_Hall '-P 2ac 2n'
_symmetry_space_group_name_H-M 'P n m a'
_atom_sites_solution_hydrogens mixed
_atom_sites_solution_primary direct
_atom_sites_solution_secondary difmap
_audit_creation_method SHELXL-2017/1
_cell_angle_alpha 90
_cell_angle_beta 90
_cell_angle_gamma 90
_cell_formula_units_Z 4
_cell_length_a 15.8203(17)
_cell_length_b 6.8156(7)
_cell_length_c 8.7275(8)
_cell_measurement_reflns_used 4546
_cell_measurement_temperature 296(2)
_cell_measurement_theta_max 29.62
_cell_measurement_theta_min 2.57
_cell_volume 941.04(16)
_computing_cell_refinement
;
SAINT (Bruker, 2004)
;
_computing_data_collection
;
APEX2 (Bruker, 2004)
;
_computing_data_reduction
;
SAINT (Bruker, 2004)
;
_computing_molecular_graphics
;
ORTEP-3 for Windows (Farrugia, 2012) and PLATON (Spek, 2015)
;
_computing_publication_material
;
publCIF (Westrip, 2010)
;
_computing_structure_refinement
;
SHELXL2017 (Sheldrick, 2015)
;
_computing_structure_solution
;
SIR92 (Altomare <i>et al.</i>,  1993)
;
_diffrn_ambient_temperature 296(2)
_diffrn_measured_fraction_theta_full 1.000
_diffrn_measured_fraction_theta_max 0.965
_diffrn_measurement_device_type
;
Bruker Kappa APEXII CCD
;
_diffrn_measurement_method '\w and \f scan'
_diffrn_radiation_type MoK\a
_diffrn_radiation_wavelength 0.71073
_diffrn_reflns_av_R_equivalents 0.0384
_diffrn_reflns_limit_h_max 23
_diffrn_reflns_limit_h_min -23
_diffrn_reflns_limit_k_max 9
_diffrn_reflns_limit_k_min -9
_diffrn_reflns_limit_l_max 12
_diffrn_reflns_limit_l_min -12
_diffrn_reflns_number 18099
_diffrn_reflns_theta_full 25.242
_diffrn_reflns_theta_max 31.736
_diffrn_reflns_theta_min 2.575
_exptl_absorpt_coefficient_mu 0.114
_exptl_absorpt_correction_T_max 0.7463
_exptl_absorpt_correction_T_min 0.6960
_exptl_absorpt_correction_type multi-scan
_exptl_absorpt_process_details
;
(SADABS; Bruker, 2004)
;
_exptl_crystal_colour colourless
_exptl_crystal_density_diffrn 1.413
_exptl_crystal_description block
_exptl_crystal_F_000 424
_exptl_crystal_size_max 0.250
_exptl_crystal_size_mid 0.200
_exptl_crystal_size_min 0.200
_refine_diff_density_max 0.303
_refine_diff_density_min -0.192
_refine_ls_extinction_coef 0.021(3)
_refine_ls_extinction_expression
;
Fc^*^=kFc[1+0.001xFc^2^\l^3^/sin(2\q)]^-1/4^
;
_refine_ls_extinction_method
;
SHELXL2017 (Sheldrick, 2015)
;
_refine_ls_goodness_of_fit_ref 1.062
_refine_ls_hydrogen_treatment mixed
_refine_ls_matrix_type full
_refine_ls_number_constraints 0
_refine_ls_number_parameters 101
_refine_ls_number_reflns 1663
_refine_ls_number_restraints 0
_refine_ls_restrained_S_all 1.062
_refine_ls_R_factor_all 0.0737
_refine_ls_R_factor_gt 0.0401
_refine_ls_shift/su_max 0.000
_refine_ls_shift/su_mean 0.000
_refine_ls_structure_factor_coef Fsqd
_refine_ls_weighting_details 'w=1/[\s^2^(Fo^2^)+(0.0547P)^2^+0.2894P] where P=(Fo^2^+2Fc^2^)/3'
_refine_ls_weighting_scheme calc
_refine_ls_wR_factor_gt 0.1065
_refine_ls_wR_factor_ref 0.1310
_reflns_number_gt 1126
_reflns_number_total 1663
_reflns_threshold_expression 'I > 2\s(I)'
_cod_data_source_file bh4027sup1.cif
_cod_data_source_block I
_cod_database_code 1546748
_shelx_estimated_absorpt_t_min 0.972
_shelx_estimated_absorpt_t_max 0.978

loop_
_space_group_symop_operation_xyz
'x, y, z'
'-x+1/2, -y, z+1/2'
'-x, y+1/2, -z'
'x+1/2, -y+1/2, -z+1/2'
'-x, -y, -z'
'x-1/2, y, -z-1/2'
'x, -y-1/2, z'
'-x-1/2, y-1/2, z-1/2'

loop_
_atom_site_type_symbol
_atom_site_label
_atom_site_fract_x
_atom_site_fract_y
_atom_site_fract_z
_atom_site_U_iso_or_equiv
_atom_site_adp_type
_atom_site_calc_flag
_atom_site_occupancy
C C1 0.45170(15) 0.250000 0.6753(2) 0.0419(5) Uani d 1
C C2 0.47135(11) 0.250000 0.4038(2) 0.0305(4) Uani d 1
C C3 0.55852(11) 0.250000 0.4177(2) 0.0341(4) Uani d 1
H H3 0.583441 0.250000 0.514185 0.041 Uiso calc 1
C C4 0.60883(11) 0.250000 0.2864(2) 0.0334(4) Uani d 1
H H4 0.667343 0.250000 0.296668 0.040 Uiso calc 1
C C5 0.57361(11) 0.250000 0.14141(19) 0.0291(4) Uani d 1
C C6 0.48549(11) 0.250000 0.1299(2) 0.0353(4) Uani d 1
H H6 0.460461 0.250000 0.033433 0.042 Uiso calc 1
C C7 0.43498(11) 0.250000 0.2584(2) 0.0373(4) Uani d 1
H H7 0.376470 0.250000 0.248118 0.045 Uiso calc 1
C C8 0.62382(12) 0.250000 -0.0055(2) 0.0388(4) Uani d 1
N N1 0.71654(11) 0.250000 0.0170(2) 0.0377(4) Uani d 1
N N2 0.74586(10) 0.750000 0.12747(17) 0.0354(4) Uani d 1
O O1 0.41614(8) 0.250000 0.52492(15) 0.0414(4) Uani d 1
O O2 0.76246(8) 0.59369(17) 0.19519(14) 0.0569(4) Uani d 1
O O3 0.71238(11) 0.750000 0.00086(18) 0.0616(5) Uani d 1
H H1A 0.7431(17) 0.250000 -0.076(4) 0.059(7) Uiso d 1
H H1B 0.7340(13) 0.134(3) 0.071(3) 0.077(6) Uiso d 1
H H1C 0.404(2) 0.250000 0.747(4) 0.077(9) Uiso d 1
H H1D 0.4873(11) 0.135(3) 0.692(2) 0.058(5) Uiso d 1
H H8 0.6126(11) 0.135(3) -0.067(2) 0.061(5) Uiso d 1

loop_
_atom_site_aniso_label
_atom_site_aniso_U_11
_atom_site_aniso_U_22
_atom_site_aniso_U_33
_atom_site_aniso_U_12
_atom_site_aniso_U_13
_atom_site_aniso_U_23
C1 0.0487(12) 0.0453(12) 0.0317(9) 0.000 0.0074(8) 0.000
C2 0.0310(8) 0.0295(8) 0.0312(8) 0.000 0.0025(6) 0.000
C3 0.0326(9) 0.0433(10) 0.0264(8) 0.000 -0.0036(7) 0.000
C4 0.0255(8) 0.0442(10) 0.0306(8) 0.000 -0.0017(6) 0.000
C5 0.0291(8) 0.0301(8) 0.0280(8) 0.000 -0.0007(6) 0.000
C6 0.0338(9) 0.0435(10) 0.0287(8) 0.000 -0.0067(7) 0.000
C7 0.0257(8) 0.0485(11) 0.0377(9) 0.000 -0.0045(7) 0.000
C8 0.0352(9) 0.0529(13) 0.0284(8) 0.000 -0.0003(7) 0.000
N1 0.0357(8) 0.0455(10) 0.0319(8) 0.000 0.0053(6) 0.000
N2 0.0278(7) 0.0464(9) 0.0319(7) 0.000 0.0016(6) 0.000
O1 0.0337(7) 0.0559(9) 0.0347(7) 0.000 0.0057(5) 0.000
O2 0.0783(8) 0.0383(6) 0.0541(7) -0.0045(5) -0.0173(6) 0.0043(5)
O3 0.0567(10) 0.0924(14) 0.0357(8) 0.000 -0.0140(7) 0.000

loop_
_atom_type_symbol
_atom_type_description
_atom_type_scat_dispersion_real
_atom_type_scat_dispersion_imag
_atom_type_scat_source
C C 0.0033 0.0016 'International Tables Vol C Tables 4.2.6.8 and 6.1.1.4'
H H 0.0000 0.0000 'International Tables Vol C Tables 4.2.6.8 and 6.1.1.4'
N N 0.0061 0.0033 'International Tables Vol C Tables 4.2.6.8 and 6.1.1.4'
O O 0.0106 0.0060 'International Tables Vol C Tables 4.2.6.8 and 6.1.1.4'

loop_
_geom_angle_atom_site_label_1
_geom_angle_atom_site_label_2
_geom_angle_atom_site_label_3
_geom_angle_site_symmetry_1
_geom_angle_site_symmetry_3
_geom_angle
O1 C1 H1C . . 106.1(18)
O1 C1 H1D . . 111.3(11)
H1C C1 H1D . . 110.5(14)
O1 C1 H1D . 7_565 111.3(11)
H1C C1 H1D . 7_565 110.5(14)
H1D C1 H1D . 7_565 107(2)
O1 C2 C3 . . 124.53(15)
O1 C2 C7 . . 116.05(15)
C3 C2 C7 . . 119.43(16)
C2 C3 C4 . . 119.76(16)
C2 C3 H3 . . 120.1
C4 C3 H3 . . 120.1
C5 C4 C3 . . 121.44(15)
C5 C4 H4 . . 119.3
C3 C4 H4 . . 119.3
C4 C5 C6 . . 117.90(15)
C4 C5 C8 . . 124.46(15)
C6 C5 C8 . . 117.64(15)
C7 C6 C5 . . 121.32(16)
C7 C6 H6 . . 119.3
C5 C6 H6 . . 119.3
C6 C7 C2 . . 120.15(16)
C6 C7 H7 . . 119.9
C2 C7 H7 . . 119.9
N1 C8 C5 . . 114.15(15)
N1 C8 H8 . . 104.8(10)
C5 C8 H8 . . 112.1(11)
N1 C8 H8 . 7_565 104.8(10)
C5 C8 H8 . 7_565 112.1(11)
H8 C8 H8 . 7_565 108(2)
C8 N1 H1A . . 109.6(17)
C8 N1 H1B . . 110.5(12)
H1A N1 H1B . . 107.8(15)
O3 N2 O2 . 7_575 121.25(8)
O3 N2 O2 . . 121.25(8)
O2 N2 O2 7_575 . 117.48(16)
C2 O1 C1 . . 117.24(14)

loop_
_geom_bond_atom_site_label_1
_geom_bond_atom_site_label_2
_geom_bond_site_symmetry_2
_geom_bond_distance
C1 O1 . 1.428(2)
C1 H1C . 0.98(3)
C1 H1D . 0.978(19)
C1 H1D 7_565 0.978(19)
C2 O1 . 1.371(2)
C2 C3 . 1.384(2)
C2 C7 . 1.393(2)
C3 C4 . 1.395(2)
C3 H3 . 0.9300
C4 C5 . 1.383(2)
C4 H4 . 0.9300
C5 C6 . 1.398(2)
C5 C8 . 1.508(2)
C6 C7 . 1.377(3)
C6 H6 . 0.9300
C7 H7 . 0.9300
C8 N1 . 1.480(3)
C8 H8 . 0.971(18)
C8 H8 7_565 0.971(18)
N1 H1A . 0.92(3)
N1 H1B . 0.96(2)
N2 O3 . 1.225(2)
N2 O2 7_575 1.2463(14)
N2 O2 . 1.2463(14)

loop_
_geom_hbond_atom_site_label_D
_geom_hbond_atom_site_label_H
_geom_hbond_atom_site_label_A
_geom_hbond_site_symmetry_A
_geom_hbond_distance_DH
_geom_hbond_distance_HA
_geom_hbond_distance_DA
_geom_hbond_angle_DHA
_geom_hbond_publ_flag
C7 H7 O3 5_665 0.93 2.59 3.249(2) 128.4 yes
C1 H1C N2 5_666 0.98(3) 2.61(3) 3.568(3) 166(3) yes
N1 H1A N2 2_664 0.92(3) 2.59(3) 3.452(2) 157(2) yes
N1 H1A O2 2_664 0.92(3) 2.26(3) 3.022(2) 140.0(15) yes
N1 H1A O2 8_755 0.92(3) 2.26(3) 3.022(2) 140.0(15) yes
N1 H1B N2 1_545 0.96(2) 2.67(2) 3.5717(8) 156.4(18) yes
N1 H1B O2 7_565 0.96(2) 1.94(2) 2.9039(16) 175.0(19) yes
C1 H1D Cg1 4_646 0.978(19) 2.65(2) 3.4625(5) 141.4(14) yes
C1 H1D Cg1 5_656 0.978(19) 2.65(2) 3.4625(5) 141.4(14) yes

loop_
_geom_torsion_atom_site_label_1
_geom_torsion_atom_site_label_2
_geom_torsion_atom_site_label_3
_geom_torsion_atom_site_label_4
_geom_torsion
O1 C2 C3 C4 180.000000
C7 C2 C3 C4 0.000000
C2 C3 C4 C5 0.000000
C3 C4 C5 C6 0.000000
C3 C4 C5 C8 180.000000
C4 C5 C6 C7 0.000000
C8 C5 C6 C7 180.000000
C5 C6 C7 C2 0.000000
O1 C2 C7 C6 180.000000
C3 C2 C7 C6 0.000000
C4 C5 C8 N1 0.0
C6 C5 C8 N1 180.0
C3 C2 O1 C1 0.000000
C7 C2 O1 C1 180.000000

_cod_database_fobs_code 1546748
